data_7701164
loop_
_publ_author_name
'Chen, Fanghui'
'Gao, Zhiguo'
'You, Chaoqun'
'Wu, Hongshuai'
'Li, Yaojia'
'He, Xiaotong'
'Zhang, Yuchen'
'Zhang, Yaan'
'Sun, Baiwang'

_publ_section_title
;
 Three peroxidovanadium(v) compounds mediated by transition metal cations
 for enhanced anticancer activity.
;
_journal_issue 40
_journal_name_full 'Dalton transactions (Cambridge, England : 2003)'
_journal_page_first 15160
_journal_page_last 15169
_journal_paper_doi 10.1039/c9dt03378e
_journal_volume 48
_journal_year 2019
_chemical_formula_sum 'C6 H13 K N O9 V'
_chemical_formula_weight 333.21
_space_group_crystal_system orthorhombic
_space_group_IT_number 61
_space_group_name_Hall '-P 2ac 2ab'
_space_group_name_H-M_alt 'P b c a'
_symmetry_space_group_name_Hall '-P 2ac 2ab'
_symmetry_space_group_name_H-M 'P b c a'
_atom_sites_solution_hydrogens mixed
_audit_creation_method SHELXL-2014/7
_audit_update_record
;
2018-07-13 deposited with the CCDC.    2019-09-17 downloaded from the CCDC.
;
_cell_angle_alpha 90
_cell_angle_beta 90
_cell_angle_gamma 90
_cell_formula_units_Z 8
_cell_length_a 15.149(4)
_cell_length_b 7.717(2)
_cell_length_c 18.928(7)
_cell_measurement_reflns_used 627
_cell_measurement_temperature 293(2)
_cell_measurement_theta_max 23.5690
_cell_measurement_theta_min 2.5420
_cell_volume 2212.8(12)
_computing_structure_refinement 'SHELXL-2014/7 (Sheldrick, 2014)'
_diffrn_ambient_temperature 293(2)
_diffrn_measured_fraction_theta_full 0.994
_diffrn_measured_fraction_theta_max 0.994
_diffrn_measurement_device_type 'SuperNova, Dual, Cu at zero, AtlasS2'
_diffrn_measurement_method '\w scans'
_diffrn_radiation_type MoK\a
_diffrn_radiation_wavelength 0.71073
_diffrn_reflns_av_R_equivalents 0.1162
_diffrn_reflns_av_unetI/netI 0.1622
_diffrn_reflns_Laue_measured_fraction_full 0.994
_diffrn_reflns_Laue_measured_fraction_max 0.994
_diffrn_reflns_limit_h_max 18
_diffrn_reflns_limit_h_min -15
_diffrn_reflns_limit_k_max 9
_diffrn_reflns_limit_k_min -7
_diffrn_reflns_limit_l_max 21
_diffrn_reflns_limit_l_min -22
_diffrn_reflns_number 5657
_diffrn_reflns_point_group_measured_fraction_full 0.994
_diffrn_reflns_point_group_measured_fraction_max 0.994
_diffrn_reflns_theta_full 24.990
_diffrn_reflns_theta_max 24.990
_diffrn_reflns_theta_min 2.152
_diffrn_source 'micro-focus sealed X-ray tube'
_exptl_absorpt_coefficient_mu 1.316
_exptl_absorpt_correction_T_max 1.00000
_exptl_absorpt_correction_T_min 0.77516
_exptl_absorpt_correction_type multi-scan
_exptl_crystal_colour yellow
_exptl_crystal_density_diffrn 2.000
_exptl_crystal_description block
_exptl_crystal_F_000 1360
_exptl_crystal_size_max 0.130
_exptl_crystal_size_mid 0.120
_exptl_crystal_size_min 0.110
_refine_diff_density_max 0.677
_refine_diff_density_min -0.562
_refine_diff_density_rms 0.148
_refine_ls_extinction_method none
_refine_ls_goodness_of_fit_ref 1.032
_refine_ls_hydrogen_treatment constr
_refine_ls_matrix_type full
_refine_ls_number_parameters 164
_refine_ls_number_reflns 1941
_refine_ls_number_restraints 22
_refine_ls_restrained_S_all 1.029
_refine_ls_R_factor_all 0.1461
_refine_ls_R_factor_gt 0.0801
_refine_ls_shift/su_max 0.000
_refine_ls_shift/su_mean 0.000
_refine_ls_structure_factor_coef Fsqd
_refine_ls_weighting_details 'w=1/[\s^2^(Fo^2^)+(0.0601P)^2^] where P=(Fo^2^+2Fc^2^)/3'
_refine_ls_weighting_scheme calc
_refine_ls_wR_factor_gt 0.1582
_refine_ls_wR_factor_ref 0.1909
_reflns_Friedel_coverage 0.000
_reflns_number_gt 1113
_reflns_number_total 1941
_reflns_threshold_expression 'I > 2\s(I)'
_cod_data_source_file c9dt03378e2.cif
_cod_data_source_block 01_0301
_cod_depositor_comments 'Adding full bibliography for 7701164--7701166.cif.'
_cod_database_code 7701164
_shelx_shelxl_version_number 2014/7
_shelx_space_group_comment
;
The symmetry employed for this shelxl refinement is uniquely defined
by the following loop, which should always be used as a source of
symmetry information in preference to the above space-group names.
They are only intended as comments.
;
_shelx_estimated_absorpt_t_min 0.848
_shelx_estimated_absorpt_t_max 0.869

loop_
_space_group_symop_operation_xyz
'x, y, z'
'-x+1/2, -y, z+1/2'
'-x, y+1/2, -z+1/2'
'x+1/2, -y+1/2, -z'
'-x, -y, -z'
'x-1/2, y, -z-1/2'
'x, -y-1/2, z-1/2'
'-x-1/2, y-1/2, z'

loop_
_atom_site_label
_atom_site_type_symbol
_atom_site_fract_x
_atom_site_fract_y
_atom_site_fract_z
_atom_site_U_iso_or_equiv
_atom_site_adp_type
_atom_site_occupancy
_atom_site_site_symmetry_order
_atom_site_calc_flag
_atom_site_refinement_flags_posn
_atom_site_refinement_flags_adp
V1 V 0.60441(9) 0.49799(18) 0.48128(8) 0.0151(4) Uani 1 1 d . .
K1 K 0.80323(12) 0.5245(2) 0.57968(10) 0.0186(5) Uani 1 1 d D .
C1 C 0.4493(5) 0.8273(11) 0.7089(5) 0.016(2) Uani 1 1 d . .
H1A H 0.4581 0.7256 0.7382 0.020 Uiso 1 1 calc R U
H1B H 0.4995 0.9035 0.7158 0.020 Uiso 1 1 calc R U
C2 C 0.4399(5) 0.9303(10) 0.5847(5) 0.0122(14) Uani 1 1 d . U
H2A H 0.4373 0.8961 0.5354 0.015 Uiso 1 1 calc R U
H2B H 0.3866 0.9945 0.5958 0.015 Uiso 1 1 calc R U
C3 C 0.4458(5) 0.7715(10) 0.6309(5) 0.0126(14) Uani 1 1 d . U
C4 C 0.3359(5) 0.5378(10) 0.6688(5) 0.0167(16) Uani 1 1 d . U
H4A H 0.2725 0.5222 0.6651 0.020 Uiso 1 1 calc R U
H4B H 0.3486 0.5869 0.7148 0.020 Uiso 1 1 calc R U
C5 C 0.3816(5) 0.3623(11) 0.6619(5) 0.0164(16) Uani 1 1 d . U
C6 C 0.5275(5) 0.6678(11) 0.6117(5) 0.0164(17) Uani 1 1 d . U
H6A H 0.5796 0.7407 0.6137 0.020 Uiso 1 1 calc R U
H6B H 0.5352 0.5719 0.6443 0.020 Uiso 1 1 calc R U
N00C N 0.3663(4) 0.6601(8) 0.6126(4) 0.0120(16) Uani 1 1 d . .
H00C H 0.3171 0.7374 0.6010 0.014 Uiso 1 1 calc R U
O1 O 0.5158(3) 1.0375(7) 0.5964(3) 0.0174(15) Uani 1 1 d . .
H1C H 0.5000 1.1382 0.6020 0.026 Uiso 1 1 calc R U
O2 O 0.3727(4) 0.9125(7) 0.7307(3) 0.0205(15) Uani 1 1 d . .
H2 H 0.3748 1.0141 0.7181 0.031 Uiso 1 1 calc R U
O3 O 0.3660(4) 0.2520(7) 0.7093(3) 0.0246(16) Uani 1 1 d . .
H3A H 0.3295 0.2911 0.7370 0.037 Uiso 1 1 calc R U
O4 O 0.4326(3) 0.3420(7) 0.6109(3) 0.0158(14) Uani 1 1 d . .
O5 O 0.5146(3) 0.6060(7) 0.5430(3) 0.0141(14) Uani 1 1 d . .
H5A H 0.4626 0.6327 0.5192 0.017 Uiso 1 1 d R U
O6 O 0.6705(4) 0.6926(7) 0.5101(3) 0.0216(15) Uani 1 1 d . .
O7 O 0.7174(4) 0.5941(7) 0.4577(3) 0.0214(16) Uani 1 1 d . .
O8 O 0.6377(3) 0.3505(7) 0.5351(3) 0.0158(14) Uani 1 1 d . .
O9 O 0.7503(3) 0.2820(7) 0.6776(3) 0.0164(14) Uani 1 1 d D .

loop_
_atom_site_aniso_label
_atom_site_aniso_U_11
_atom_site_aniso_U_22
_atom_site_aniso_U_33
_atom_site_aniso_U_23
_atom_site_aniso_U_13
_atom_site_aniso_U_12
V1 0.0111(8) 0.0137(8) 0.0204(9) -0.0039(7) 0.0009(6) -0.0004(6)
K1 0.0156(10) 0.0170(11) 0.0232(12) 0.0029(9) -0.0014(9) 0.0009(8)
C1 0.014(5) 0.018(5) 0.016(5) 0.005(4) 0.001(4) -0.002(4)
C2 0.013(3) 0.010(3) 0.013(3) -0.005(3) 0.000(3) -0.001(3)
C3 0.013(3) 0.010(3) 0.015(3) -0.004(3) -0.001(3) 0.000(2)
C4 0.013(3) 0.018(3) 0.019(4) -0.005(3) -0.003(3) -0.008(3)
C5 0.011(3) 0.018(3) 0.020(4) -0.004(3) -0.003(3) -0.008(3)
C6 0.014(4) 0.018(4) 0.017(4) -0.008(3) -0.004(3) -0.002(3)
N00C 0.009(3) 0.008(4) 0.019(4) 0.005(3) -0.001(3) 0.001(3)
O1 0.016(3) 0.008(3) 0.028(4) 0.004(3) 0.003(3) -0.002(2)
O2 0.023(3) 0.015(3) 0.023(4) 0.000(3) 0.008(3) 0.001(3)
O3 0.030(4) 0.020(3) 0.024(4) -0.002(3) 0.011(3) 0.003(3)
O4 0.016(3) 0.015(3) 0.016(3) 0.000(3) 0.006(3) -0.001(2)
O5 0.004(3) 0.017(3) 0.021(4) 0.000(3) -0.001(3) 0.001(2)
O6 0.019(3) 0.020(3) 0.026(4) -0.004(3) 0.004(3) 0.002(3)
O7 0.014(3) 0.018(3) 0.032(4) -0.006(3) 0.002(3) -0.002(3)
O8 0.014(3) 0.014(3) 0.020(4) 0.001(3) -0.004(3) 0.003(3)
O9 0.021(3) 0.016(3) 0.012(3) 0.006(3) 0.001(3) 0.003(3)

loop_
_atom_type_symbol
_atom_type_description
_atom_type_scat_dispersion_real
_atom_type_scat_dispersion_imag
_atom_type_scat_source
C C 0.0033 0.0016 'International Tables Vol C Tables 4.2.6.8 and 6.1.1.4'
H H 0.0000 0.0000 'International Tables Vol C Tables 4.2.6.8 and 6.1.1.4'
K K 0.2009 0.2494 'International Tables Vol C Tables 4.2.6.8 and 6.1.1.4'
N N 0.0061 0.0033 'International Tables Vol C Tables 4.2.6.8 and 6.1.1.4'
O O 0.0106 0.0060 'International Tables Vol C Tables 4.2.6.8 and 6.1.1.4'
V V 0.3005 0.5294 'International Tables Vol C Tables 4.2.6.8 and 6.1.1.4'

loop_
_geom_angle_atom_site_label_1
_geom_angle_atom_site_label_2
_geom_angle_atom_site_label_3
_geom_angle
_geom_angle_site_symmetry_1
_geom_angle_site_symmetry_3
O8 V1 O6 102.4(3) . .
O8 V1 O7 98.1(3) . .
O6 V1 O7 44.4(2) . .
O8 V1 O5 98.0(3) . .
O6 V1 O5 81.9(2) . .
O7 V1 O5 126.1(2) . .
O8 V1 O5 98.2(3) . 5_666
O6 V1 O5 148.6(2) . 5_666
O7 V1 O5 153.4(3) . 5_666
O5 V1 O5 71.9(3) . 5_666
O8 V1 N00C 93.2(3) . 5_666
O6 V1 N00C 124.6(2) . 5_666
O7 V1 N00C 81.2(2) . 5_666
O5 V1 N00C 148.1(2) . 5_666
O5 V1 N00C 77.1(2) 5_666 5_666
O8 V1 O4 167.1(3) . 5_666
O6 V1 O4 85.3(2) . 5_666
O7 V1 O4 80.0(2) . 5_666
O5 V1 O4 93.3(2) . 5_666
O5 V1 O4 79.4(2) 5_666 5_666
N00C V1 O4 73.9(2) 5_666 5_666
O8 V1 K1 56.09(19) . .
O6 V1 K1 49.56(18) . .
O7 V1 K1 48.9(2) . .
O5 V1 K1 104.46(18) . .
O5 V1 K1 153.83(18) 5_666 .
N00C V1 K1 106.55(17) 5_666 .
O4 V1 K1 126.70(15) 5_666 .
O7 K1 O6 30.65(17) . .
O7 K1 O9 124.72(18) . .
O6 K1 O9 115.67(17) . .
O7 K1 O1 124.65(18) . 8_755
O6 K1 O1 140.25(18) . 8_755
O9 K1 O1 103.67(17) . 8_755
O7 K1 O8 73.64(17) . 8_765
O6 K1 O8 70.33(17) . 8_765
O9 K1 O8 155.04(19) . 8_765
O1 K1 O8 71.62(16) 8_755 8_765
O7 K1 O9 106.33(17) . 8_765
O6 K1 O9 76.81(17) . 8_765
O9 K1 O9 87.33(15) . 8_765
O1 K1 O9 100.58(17) 8_755 8_765
O8 K1 O9 70.04(16) 8_765 8_765
O7 K1 O6 81.58(18) . 8_755
O6 K1 O6 107.5(2) . 8_755
O9 K1 O6 75.28(18) . 8_755
O1 K1 O6 87.03(16) 8_755 8_755
O8 K1 O6 127.67(18) 8_765 8_755
O9 K1 O6 162.29(18) 8_765 8_755
O7 K1 O8 55.98(16) . .
O6 K1 O8 57.03(16) . .
O9 K1 O8 68.74(17) . .
O1 K1 O8 152.63(17) 8_755 .
O8 K1 O8 126.25(19) 8_765 .
O9 K1 O8 105.13(16) 8_765 .
O6 K1 O8 65.67(16) 8_755 .
O7 K1 V1 32.28(12) . .
O6 K1 V1 31.69(13) . .
O9 K1 V1 93.84(12) . .
O1 K1 V1 154.87(15) 8_755 .
O8 K1 V1 99.51(13) 8_765 .
O9 K1 V1 98.08(12) 8_765 .
O6 K1 V1 80.06(12) 8_755 .
O8 K1 V1 26.75(11) . .
O7 K1 K1 89.86(13) . 8_755
O6 K1 K1 98.87(14) . 8_755
O9 K1 K1 42.30(12) . 8_755
O1 K1 K1 114.60(12) 8_755 8_755
O8 K1 K1 162.21(13) 8_765 8_755
O9 K1 K1 122.43(12) 8_765 8_755
O6 K1 K1 40.54(12) 8_755 8_755
O8 K1 K1 41.96(11) . 8_755
V1 K1 K1 67.62(5) . 8_755
O7 K1 K1 68.37(13) . 8_765
O6 K1 K1 43.78(13) . 8_765
O9 K1 K1 121.00(13) . 8_765
O1 K1 K1 110.45(12) 8_755 8_765
O8 K1 K1 45.12(11) 8_765 8_765
O9 K1 K1 40.80(11) 8_765 8_765
O6 K1 K1 149.94(13) 8_755 8_765
O8 K1 K1 95.26(12) . 8_765
V1 K1 K1 74.08(6) . 8_765
K1 K1 K1 134.63(9) 8_755 8_765
O2 C1 C3 112.7(7) . .
O2 C1 H1A 109.0 . .
C3 C1 H1A 109.0 . .
O2 C1 H1B 109.0 . .
C3 C1 H1B 109.0 . .
H1A C1 H1B 107.8 . .
O1 C2 C3 109.4(6) . .
O1 C2 H2A 109.8 . .
C3 C2 H2A 109.8 . .
O1 C2 H2B 109.8 . .
C3 C2 H2B 109.8 . .
H2A C2 H2B 108.3 . .
C2 C3 C6 109.7(7) . .
C2 C3 N00C 106.3(6) . .
C6 C3 N00C 107.1(6) . .
C2 C3 C1 109.3(7) . .
C6 C3 C1 110.5(7) . .
N00C C3 C1 113.9(7) . .
N00C C4 C5 111.1(7) . .
N00C C4 H4A 109.4 . .
C5 C4 H4A 109.4 . .
N00C C4 H4B 109.4 . .
C5 C4 H4B 109.4 . .
H4A C4 H4B 108.0 . .
O4 C5 O3 125.7(8) . .
O4 C5 C4 117.3(8) . .
O3 C5 C4 117.0(8) . .
O5 C6 C3 106.7(6) . .
O5 C6 H6A 110.4 . .
C3 C6 H6A 110.4 . .
O5 C6 H6B 110.4 . .
C3 C6 H6B 110.4 . .
H6A C6 H6B 108.6 . .
C4 N00C C3 116.0(6) . .
C4 N00C V1 106.7(4) . 5_666
C3 N00C V1 109.8(5) . 5_666
C4 N00C H00C 108.0 . .
C3 N00C H00C 108.0 . .
V1 N00C H00C 108.0 5_666 .
C2 O1 K1 139.2(4) . 8_765
C2 O1 H1C 109.5 . .
K1 O1 H1C 109.8 8_765 .
C1 O2 H2 109.5 . .
C5 O3 H3A 109.5 . .
C5 O4 V1 112.6(5) . 5_666
C6 O5 V1 126.6(5) . .
C6 O5 V1 118.1(5) . 5_666
V1 O5 V1 108.1(3) . 5_666
C6 O5 H5A 119.6 . .
V1 O5 H5A 112.9 . .
V1 O5 H5A 39.2 5_666 .
O7 O6 V1 69.0(3) . .
O7 O6 K1 73.6(3) . .
V1 O6 K1 98.8(2) . .
O7 O6 K1 135.3(4) . 8_765
V1 O6 K1 154.8(3) . 8_765
K1 O6 K1 95.68(19) . 8_765
O6 O7 V1 66.6(3) . .
O6 O7 K1 75.7(4) . .
V1 O7 K1 98.9(3) . .
V1 O8 K1 157.9(3) . 8_755
V1 O8 K1 97.2(2) . .
K1 O8 K1 92.92(15) 8_755 .
K1 O9 K1 96.89(18) . 8_755

loop_
_geom_bond_atom_site_label_1
_geom_bond_atom_site_label_2
_geom_bond_distance
_geom_bond_site_symmetry_2
V1 O8 1.609(6) .
V1 O6 1.885(6) .
V1 O7 1.917(6) .
V1 O5 1.978(6) .
V1 O5 2.026(5) 5_666
V1 N00C 2.200(7) 5_666
V1 O4 2.209(6) 5_666
V1 K1 3.547(2) .
K1 O7 2.704(7) .
K1 O6 2.732(6) .
K1 O9 2.753(5) .
K1 O1 2.762(5) 8_755
K1 O8 2.800(6) 8_765
K1 O9 2.835(6) 8_765
K1 O6 2.908(6) 8_755
K1 O8 2.967(6) .
K1 K1 4.1819(17) 8_755
K1 K1 4.1819(17) 8_765
C1 O2 1.395(9) .
C1 C3 1.539(12) .
C1 H1A 0.9700 .
C1 H1B 0.9700 .
C2 O1 1.433(9) .
C2 C3 1.509(11) .
C2 H2A 0.9700 .
C2 H2B 0.9700 .
C3 C6 1.518(11) .
C3 N00C 1.520(10) .
C4 N00C 1.494(10) .
C4 C5 1.527(11) .
C4 H4A 0.9700 .
C4 H4B 0.9700 .
C5 O4 1.245(10) .
C5 O3 1.260(10) .
C6 O5 1.399(10) .
C6 H6A 0.9700 .
C6 H6B 0.9700 .
N00C V1 2.200(7) 5_666
N00C H00C 0.9800 .
O1 K1 2.762(5) 8_765
O1 H1C 0.8200 .
O2 H2 0.8200 .
O3 H3A 0.8200 .
O4 V1 2.209(6) 5_666
O5 V1 2.026(5) 5_666
O5 H5A 0.9300 .
O6 O7 1.437(8) .
O6 K1 2.908(6) 8_765
O8 K1 2.800(6) 8_755
O9 K1 2.835(6) 8_755

loop_
_geom_torsion_atom_site_label_1
_geom_torsion_atom_site_label_2
_geom_torsion_atom_site_label_3
_geom_torsion_atom_site_label_4
_geom_torsion
_geom_torsion_site_symmetry_1
_geom_torsion_site_symmetry_4
O1 C2 C3 C6 -61.5(8) . .
O1 C2 C3 N00C -176.9(6) . .
O1 C2 C3 C1 59.8(8) . .
O2 C1 C3 C2 63.5(8) . .
O2 C1 C3 C6 -175.7(6) . .
O2 C1 C3 N00C -55.2(9) . .
N00C C4 C5 O4 -3.2(10) . .
N00C C4 C5 O3 175.2(7) . .
C2 C3 C6 O5 -65.9(8) . .
N00C C3 C6 O5 49.0(8) . .
C1 C3 C6 O5 173.5(7) . .
C5 C4 N00C C3 -90.3(8) . .
C5 C4 N00C V1 32.4(7) . 5_666
C2 C3 N00C C4 -155.4(6) . .
C6 C3 N00C C4 87.3(8) . .
C1 C3 N00C C4 -35.0(9) . .
C2 C3 N00C V1 83.6(6) . 5_666
C6 C3 N00C V1 -33.6(7) . 5_666
C1 C3 N00C V1 -156.0(5) . 5_666
C3 C2 O1 K1 63.7(10) . 8_765
O3 C5 O4 V1 153.1(7) . 5_666
C4 C5 O4 V1 -28.6(8) . 5_666
C3 C6 O5 V1 168.3(5) . .
C3 C6 O5 V1 -45.0(8) . 5_666
O8 V1 O6 O7 89.0(4) . .
O5 V1 O6 O7 -174.5(4) . .
O5 V1 O6 O7 -141.3(5) 5_666 .
N00C V1 O6 O7 -13.7(5) 5_666 .
O4 V1 O6 O7 -80.5(3) 5_666 .
K1 V1 O6 O7 68.6(3) . .
O8 V1 O6 K1 20.4(3) . .
O7 V1 O6 K1 -68.6(3) . .
O5 V1 O6 K1 116.9(2) . .
O5 V1 O6 K1 150.1(4) 5_666 .
N00C V1 O6 K1 -82.3(3) 5_666 .
O4 V1 O6 K1 -149.1(2) 5_666 .
O8 V1 O6 K1 -103.9(7) . 8_765
O7 V1 O6 K1 167.1(9) . 8_765
O5 V1 O6 K1 -7.4(7) . 8_765
O5 V1 O6 K1 25.8(11) 5_666 8_765
N00C V1 O6 K1 153.4(6) 5_666 8_765
O4 V1 O6 K1 86.6(7) 5_666 8_765
K1 V1 O6 K1 -124.3(8) . 8_765
K1 O6 O7 V1 106.4(2) . .
K1 O6 O7 V1 -172.2(5) 8_765 .
V1 O6 O7 K1 -106.4(2) . .
K1 O6 O7 K1 81.3(5) 8_765 .
O6 V1 O8 K1 -135.1(7) . 8_755
O7 V1 O8 K1 -90.2(8) . 8_755
O5 V1 O8 K1 141.5(7) . 8_755
O5 V1 O8 K1 68.7(8) 5_666 8_755
N00C V1 O8 K1 -8.7(8) 5_666 8_755
O4 V1 O8 K1 -9.6(17) 5_666 8_755
K1 V1 O8 K1 -116.5(8) . 8_755
O6 V1 O8 K1 -18.7(3) . .
O7 V1 O8 K1 26.3(3) . .
O5 V1 O8 K1 -102.1(2) . .
O5 V1 O8 K1 -174.8(2) 5_666 .
N00C V1 O8 K1 107.8(2) 5_666 .
O4 V1 O8 K1 106.9(11) 5_666 .
